data_1507055
loop_
_publ_author_name
'Hu, Aiguo'
'Ngo, Helen L.'
'Lin, Wenbin'

_publ_section_title
;
 4,4'-Disubstituted BINAPs for highly enantioselective Ru-catalyzed
 asymmetric hydrogenation of ketones.
;
_journal_issue 17
_journal_name_full 'Organic letters'
_journal_page_first 2937
_journal_page_last 2940
_journal_paper_doi 10.1021/ol048993j
_journal_volume 6
_journal_year 2004
_chemical_formula_sum 'C71 H72 Cl2 N2 P2 Ru Si2'
_chemical_formula_weight 1243.40
_chemical_name_systematic
; 
 ? 
;
_space_group_IT_number 19
_symmetry_space_group_name_Hall 'P 2ac 2ab'
_symmetry_space_group_name_H-M 'P 21 21 21'
_atom_sites_solution_hydrogens geom
_atom_sites_solution_primary direct
_atom_sites_solution_secondary difmap
_audit_creation_method SHELXL-97
_cell_angle_alpha 90.00
_cell_angle_beta 90.00
_cell_angle_gamma 90.00
_cell_formula_units_Z 4
_cell_length_a 11.8560(3)
_cell_length_b 24.0874(6)
_cell_length_c 24.6255(7)
_cell_measurement_temperature 273(2)
_cell_volume 7032.6(3)
_computing_structure_refinement 'SHELXL-97 (Sheldrick, 1997)'
_computing_structure_solution 'SHELXS-97 (Sheldrick, 1990)'
_diffrn_ambient_temperature 273(2)
_diffrn_measured_fraction_theta_full 0.982
_diffrn_measured_fraction_theta_max 0.982
_diffrn_radiation_monochromator graphite
_diffrn_radiation_source 'fine-focus sealed tube'
_diffrn_radiation_type MoK\a
_diffrn_radiation_wavelength 0.71073
_diffrn_reflns_av_R_equivalents 0.0698
_diffrn_reflns_av_sigmaI/netI 0.0600
_diffrn_reflns_limit_h_max 11
_diffrn_reflns_limit_h_min -15
_diffrn_reflns_limit_k_max 30
_diffrn_reflns_limit_k_min -30
_diffrn_reflns_limit_l_max 32
_diffrn_reflns_limit_l_min -26
_diffrn_reflns_number 44840
_diffrn_reflns_theta_full 28.00
_diffrn_reflns_theta_max 28.00
_diffrn_reflns_theta_min 1.65
_exptl_absorpt_coefficient_mu 0.417
_exptl_crystal_density_diffrn 1.174
_exptl_crystal_density_method 'not measured'
_exptl_crystal_F_000 2592
_refine_diff_density_max 1.838
_refine_diff_density_min -0.634
_refine_diff_density_rms 0.152
_refine_ls_abs_structure_details 'Flack H D (1983), Acta Cryst. A39, 876-881'
_refine_ls_abs_structure_Flack -0.01(3)
_refine_ls_extinction_method none
_refine_ls_goodness_of_fit_ref 1.120
_refine_ls_hydrogen_treatment mixed
_refine_ls_matrix_type full
_refine_ls_number_parameters 711
_refine_ls_number_reflns 16687
_refine_ls_number_restraints 0
_refine_ls_restrained_S_all 1.120
_refine_ls_R_factor_all 0.0692
_refine_ls_R_factor_gt 0.0615
_refine_ls_shift/su_max 0.027
_refine_ls_shift/su_mean 0.002
_refine_ls_structure_factor_coef Fsqd
_refine_ls_weighting_details 'calc w=1/[\s^2^(Fo^2^)+(0.1073P)^2^+6.7429P] where P=(Fo^2^+2Fc^2^)/3'
_refine_ls_weighting_scheme calc
_refine_ls_wR_factor_gt 0.1763
_refine_ls_wR_factor_ref 0.1835
_reflns_number_gt 15092
_reflns_number_total 16687
_reflns_threshold_expression >2sigma(I)
_cod_data_source_file ol048993jsi20040601_094353.cif
_cod_data_source_block c03124
_cod_database_code 1507055

loop_
_symmetry_equiv_pos_as_xyz
'x, y, z'
'-x+1/2, -y, z+1/2'
'-x, y+1/2, -z+1/2'
'x+1/2, -y+1/2, -z'

loop_
_atom_site_label
_atom_site_type_symbol
_atom_site_fract_x
_atom_site_fract_y
_atom_site_fract_z
_atom_site_U_iso_or_equiv
_atom_site_adp_type
_atom_site_occupancy
_atom_site_symmetry_multiplicity
_atom_site_calc_flag
_atom_site_refinement_flags
Ru1 Ru 0.35807(3) 0.112739(14) 0.833810(14) 0.01927(9) Uani 1 1 d .
Si1 Si -0.01712(17) -0.09784(10) 0.85218(9) 0.0601(6) Uani 1 1 d .
P1 P 0.35559(10) 0.03030(4) 0.78852(4) 0.0189(2) Uiso 1 1 d .
Cl1 Cl 0.51242(10) 0.15535(6) 0.78500(6) 0.0349(3) Uani 1 1 d .
N1 N 0.4916(3) 0.08844(17) 0.88916(18) 0.0258(8) Uani 1 1 d .
H1A H 0.4651 0.0627 0.9123 0.031 Uiso 1 1 calc R
H1B H 0.5484 0.0731 0.8701 0.031 Uiso 1 1 calc R
C1 C 0.1486(4) 0.03284(18) 0.73291(17) 0.0211(8) Uani 1 1 d .
Si2 Si 0.31229(14) 0.20337(7) 0.55976(7) 0.0383(4) Uani 1 1 d .
P2 P 0.22012(9) 0.14875(5) 0.77907(5) 0.0201(2) Uiso 1 1 d .
Cl2 Cl 0.23915(10) 0.08007(5) 0.90769(5) 0.0277(2) Uani 1 1 d .
N2 N 0.3720(4) 0.18702(17) 0.88343(17) 0.0282(8) Uani 1 1 d .
H2A H 0.4072 0.2138 0.8644 0.034 Uiso 1 1 calc R
H2B H 0.3026 0.1993 0.8919 0.034 Uiso 1 1 calc R
C2 C 0.2106(4) 0.0071(2) 0.77428(19) 0.0224(9) Uani 1 1 d .
C3 C 0.1560(4) -0.0323(2) 0.8078(2) 0.0300(10) Uani 1 1 d .
H3A H 0.1983 -0.0492 0.8350 0.036 Uiso 1 1 calc R
C4 C 0.0437(5) -0.0473(2) 0.8029(2) 0.0348(12) Uani 1 1 d .
C5 C -0.1376(5) -0.0324(3) 0.7521(2) 0.0390(12) Uani 1 1 d .
H5A H -0.1725 -0.0588 0.7739 0.047 Uiso 1 1 calc R
C6 C -0.1987(4) -0.0067(3) 0.7128(2) 0.0376(12) Uani 1 1 d .
H6A H -0.2745 -0.0154 0.7081 0.045 Uiso 1 1 calc R
C7 C -0.1469(5) 0.0331(2) 0.6789(2) 0.0364(11) Uani 1 1 d .
H7A H -0.1891 0.0510 0.6523 0.044 Uiso 1 1 calc R
C8 C -0.0345(4) 0.0457(2) 0.6850(2) 0.0292(10) Uani 1 1 d .
H8A H -0.0011 0.0716 0.6621 0.035 Uiso 1 1 calc R
C9 C 0.0312(4) 0.0193(2) 0.72599(19) 0.0240(9) Uani 1 1 d .
C10 C -0.0216(4) -0.0198(2) 0.7609(2) 0.0286(10) Uani 1 1 d .
C11 C 0.2009(4) 0.07272(19) 0.69319(19) 0.0214(9) Uani 1 1 d .
C12 C 0.2271(4) 0.12735(18) 0.70688(18) 0.0204(8) Uani 1 1 d .
C13 C 0.2603(4) 0.1642(2) 0.6653(2) 0.0273(9) Uani 1 1 d .
H13A H 0.2733 0.2011 0.6745 0.033 Uiso 1 1 calc R
C14 C 0.2746(4) 0.1486(2) 0.6114(2) 0.0271(10) Uani 1 1 d .
C15 C 0.2786(5) 0.0703(2) 0.5451(2) 0.0333(11) Uani 1 1 d .
H15A H 0.3062 0.0944 0.5187 0.040 Uiso 1 1 calc R
C16 C 0.2593(5) 0.0163(3) 0.5316(2) 0.0370(12) Uani 1 1 d .
H16A H 0.2745 0.0037 0.4967 0.044 Uiso 1 1 calc R
C17 C 0.2163(5) -0.0201(2) 0.5711(2) 0.0353(12) Uani 1 1 d .
H17A H 0.2012 -0.0568 0.5618 0.042 Uiso 1 1 calc R
C18 C 0.1960(4) -0.0022(2) 0.6238(2) 0.0296(10) Uani 1 1 d .
H18A H 0.1680 -0.0268 0.6495 0.036 Uiso 1 1 calc R
C19 C 0.2178(4) 0.0539(2) 0.63855(19) 0.0234(9) Uani 1 1 d .
C20 C 0.2582(4) 0.0912(2) 0.59810(19) 0.0256(9) Uani 1 1 d .
C21 C 0.0964(8) -0.1185(5) 0.9000(4) 0.093(4) Uani 1 1 d .
H21A H 0.1550 -0.1373 0.8805 0.140 Uiso 1 1 calc R
H21B H 0.0660 -0.1427 0.9272 0.140 Uiso 1 1 calc R
H21C H 0.1269 -0.0859 0.9171 0.140 Uiso 1 1 calc R
C22 C -0.0722(8) -0.1619(3) 0.8163(4) 0.076(3) Uani 1 1 d .
H22A H -0.0126 -0.1784 0.7954 0.113 Uiso 1 1 calc R
H22B H -0.1330 -0.1517 0.7926 0.113 Uiso 1 1 calc R
H22C H -0.0989 -0.1881 0.8427 0.113 Uiso 1 1 calc R
C23 C -0.1265(9) -0.0620(6) 0.8951(4) 0.095(4) Uani 1 1 d .
H23A H -0.0938 -0.0298 0.9118 0.143 Uiso 1 1 calc R
H23B H -0.1527 -0.0870 0.9227 0.143 Uiso 1 1 calc R
H23C H -0.1888 -0.0510 0.8726 0.143 Uiso 1 1 calc R
C24 C 0.4643(6) 0.1938(5) 0.5381(3) 0.078(3) Uani 1 1 d .
H24A H 0.4740 0.1574 0.5230 0.117 Uiso 1 1 calc R
H24B H 0.5128 0.1981 0.5690 0.117 Uiso 1 1 calc R
H24C H 0.4832 0.2212 0.5112 0.117 Uiso 1 1 calc R
C25 C 0.2885(10) 0.2747(3) 0.5904(4) 0.081(3) Uani 1 1 d .
H25A H 0.2109 0.2784 0.6009 0.122 Uiso 1 1 calc R
H25B H 0.3069 0.3026 0.5641 0.122 Uiso 1 1 calc R
H25C H 0.3358 0.2790 0.6218 0.122 Uiso 1 1 calc R
C26 C 0.2165(6) 0.2014(3) 0.4993(3) 0.0461(14) Uani 1 1 d .
H26A H 0.2237 0.1662 0.4814 0.069 Uiso 1 1 calc R
H26B H 0.2368 0.2306 0.4746 0.069 Uiso 1 1 calc R
H26C H 0.1399 0.2065 0.5110 0.069 Uiso 1 1 calc R
C27 C 0.4226(4) -0.02418(19) 0.8300(2) 0.0234(8) Uani 1 1 d .
C28 C 0.3814(4) -0.0367(2) 0.8821(2) 0.0288(10) Uani 1 1 d .
H28A H 0.3161 -0.0194 0.8945 0.035 Uiso 1 1 calc R
C29 C 0.4370(5) -0.0746(3) 0.9157(2) 0.0382(12) Uani 1 1 d .
H29A H 0.4076 -0.0830 0.9498 0.046 Uiso 1 1 calc R
C30 C 0.5338(6) -0.0992(3) 0.8989(3) 0.0492(16) Uani 1 1 d .
H30A H 0.5698 -0.1247 0.9214 0.059 Uiso 1 1 calc R
C31 C 0.5788(5) -0.0870(3) 0.8492(3) 0.0468(15) Uani 1 1 d .
H31A H 0.6463 -0.1033 0.8384 0.056 Uiso 1 1 calc R
C32 C 0.5229(4) -0.0500(2) 0.8146(2) 0.0336(11) Uani 1 1 d .
H32A H 0.5534 -0.0424 0.7806 0.040 Uiso 1 1 calc R
C33 C 0.4220(4) 0.0158(2) 0.72189(19) 0.0278(10) Uani 1 1 d .
C34 C 0.4829(5) 0.0549(3) 0.6936(2) 0.0354(12) Uani 1 1 d .
H34A H 0.4923 0.0903 0.7079 0.042 Uiso 1 1 calc R
C35 C 0.5303(5) 0.0416(4) 0.6436(3) 0.0533(19) Uani 1 1 d .
H35A H 0.5692 0.0686 0.6242 0.064 Uiso 1 1 calc R
C36 C 0.5203(6) -0.0113(4) 0.6225(3) 0.062(2) Uani 1 1 d .
H36A H 0.5524 -0.0199 0.5891 0.074 Uiso 1 1 calc R
C37 C 0.4621(6) -0.0514(4) 0.6515(3) 0.056(2) Uani 1 1 d .
H37A H 0.4567 -0.0873 0.6378 0.067 Uiso 1 1 calc R
C38 C 0.4115(5) -0.0384(3) 0.7012(2) 0.0418(14) Uani 1 1 d .
H38A H 0.3713 -0.0652 0.7203 0.050 Uiso 1 1 calc R
C39 C 0.0673(4) 0.1419(2) 0.7895(2) 0.0273(10) Uani 1 1 d .
C40 C -0.0051(5) 0.1708(3) 0.7536(3) 0.0407(13) Uani 1 1 d .
H40A H 0.0254 0.1933 0.7266 0.049 Uiso 1 1 calc R
C41 C -0.1211(5) 0.1659(3) 0.7582(3) 0.0555(19) Uani 1 1 d .
H41A H -0.1677 0.1844 0.7338 0.067 Uiso 1 1 calc R
C42 C -0.1680(4) 0.1336(3) 0.7987(3) 0.057(2) Uani 1 1 d .
H42A H -0.2460 0.1311 0.8020 0.069 Uiso 1 1 calc R
C43 C -0.0991(5) 0.1053(3) 0.8341(3) 0.0536(17) Uani 1 1 d .
H43A H -0.1307 0.0833 0.8612 0.064 Uiso 1 1 calc R
C44 C 0.0193(4) 0.1094(3) 0.8294(2) 0.0369(11) Uani 1 1 d .
H44A H 0.0653 0.0900 0.8534 0.044 Uiso 1 1 calc R
C45 C 0.2344(5) 0.2252(2) 0.7820(2) 0.0301(10) Uani 1 1 d .
C46 C 0.3272(5) 0.2531(2) 0.7604(3) 0.0384(13) Uani 1 1 d .
H46A H 0.3763 0.2340 0.7376 0.046 Uiso 1 1 calc R
C47 C 0.3484(7) 0.3084(2) 0.7718(3) 0.0500(16) Uani 1 1 d .
H47A H 0.4101 0.3261 0.7563 0.060 Uiso 1 1 calc R
C48 C 0.2767(8) 0.3371(3) 0.8065(3) 0.062(2) Uani 1 1 d .
H48A H 0.2906 0.3742 0.8147 0.075 Uiso 1 1 calc R
C49 C 0.1854(7) 0.3104(3) 0.8284(4) 0.064(2) Uani 1 1 d .
H49A H 0.1376 0.3295 0.8518 0.076 Uiso 1 1 calc R
C50 C 0.1636(5) 0.2552(3) 0.8162(3) 0.0416(14) Uani 1 1 d .
H50A H 0.1006 0.2380 0.8311 0.050 Uiso 1 1 calc R
C51 C 0.5359(4) 0.1372(2) 0.9210(2) 0.0289(10) Uani 1 1 d .
H51A H 0.5884 0.1578 0.8977 0.035 Uiso 1 1 calc R
C52 C 0.4366(5) 0.1756(2) 0.9345(2) 0.0303(10) Uani 1 1 d .
H52A H 0.3864 0.1554 0.9592 0.036 Uiso 1 1 calc R
C53 C 0.5990(4) 0.1192(2) 0.9712(2) 0.0310(11) Uani 1 1 d .
C54 C 0.7113(5) 0.1336(3) 0.9794(3) 0.0470(15) Uani 1 1 d .
H54A H 0.7486 0.1550 0.9536 0.056 Uiso 1 1 calc R
C55 C 0.7686(6) 0.1163(4) 1.0261(3) 0.061(2) Uani 1 1 d .
H55A H 0.8442 0.1253 1.0307 0.074 Uiso 1 1 calc R
C56 C 0.7137(6) 0.0862(3) 1.0648(3) 0.058(2) Uani 1 1 d .
H56A H 0.7517 0.0753 1.0961 0.069 Uiso 1 1 calc R
C57 C 0.6035(6) 0.0720(3) 1.0580(3) 0.0500(16) Uani 1 1 d .
H57A H 0.5663 0.0517 1.0846 0.060 Uiso 1 1 calc R
C58 C 0.5464(5) 0.0881(3) 1.0110(2) 0.0385(12) Uani 1 1 d .
H58A H 0.4715 0.0776 1.0063 0.046 Uiso 1 1 calc R
C59 C 0.4743(5) 0.2282(2) 0.9637(3) 0.0412(14) Uani 1 1 d .
C60 C 0.5446(6) 0.2659(3) 0.9371(4) 0.061(2) Uani 1 1 d .
H60A H 0.5649 0.2608 0.9010 0.073 Uiso 1 1 calc R
C61 C 0.5840(8) 0.3123(4) 0.9671(6) 0.087(3) Uani 1 1 d .
H61A H 0.6326 0.3377 0.9508 0.104 Uiso 1 1 calc R
C62 C 0.5501(9) 0.3201(4) 1.0209(5) 0.090(4) Uani 1 1 d .
H62A H 0.5749 0.3511 1.0401 0.108 Uiso 1 1 calc R
C63 C 0.4835(9) 0.2839(4) 1.0446(4) 0.080(3) Uani 1 1 d .
H63A H 0.4627 0.2894 1.0806 0.096 Uiso 1 1 calc R
C64 C 0.4432(7) 0.2373(3) 1.0168(3) 0.0572(19) Uani 1 1 d .
H64A H 0.3953 0.2125 1.0342 0.069 Uiso 1 1 calc R
C65 C 0.9304(10) 0.2113(5) 0.6039(4) 0.097(4) Uani 1 1 d .
H65A H 0.8686 0.2357 0.6120 0.146 Uiso 1 1 calc R
H65B H 0.9828 0.2299 0.5804 0.146 Uiso 1 1 calc R
H65C H 0.9678 0.2011 0.6371 0.146 Uiso 1 1 calc R
C66 C 0.8878(7) 0.1612(4) 0.5770(3) 0.065(2) Uani 1 1 d .
C67 C 0.9614(6) 0.1184(4) 0.5609(4) 0.067(2) Uani 1 1 d .
H67A H 1.0383 0.1226 0.5671 0.080 Uiso 1 1 calc R
C68 C 0.9257(9) 0.0726(5) 0.5374(4) 0.085(3) Uani 1 1 d .
H68A H 0.9769 0.0447 0.5290 0.102 Uiso 1 1 calc R
C69 C 0.8142(10) 0.0656(5) 0.5251(4) 0.081(3) Uani 1 1 d .
H69A H 0.7908 0.0334 0.5077 0.097 Uiso 1 1 calc R
C70 C 0.7360(7) 0.1056(4) 0.5383(3) 0.068(2) Uani 1 1 d .
H70A H 0.6604 0.1007 0.5295 0.082 Uiso 1 1 calc R
C71 C 0.7717(7) 0.1540(4) 0.5653(4) 0.064(2) Uani 1 1 d .
H71A H 0.7196 0.1810 0.5754 0.077 Uiso 1 1 calc R

loop_
_atom_site_aniso_label
_atom_site_aniso_U_11
_atom_site_aniso_U_22
_atom_site_aniso_U_33
_atom_site_aniso_U_23
_atom_site_aniso_U_13
_atom_site_aniso_U_12
Ru1 0.02084(14) 0.02002(16) 0.01694(16) -0.00203(14) -0.00277(13) 0.00070(13)
Si1 0.0531(10) 0.0820(15) 0.0451(10) 0.0331(10) -0.0154(8) -0.0323(10)
Cl1 0.0268(5) 0.0383(7) 0.0394(7) 0.0058(6) 0.0020(5) -0.0059(5)
N1 0.0280(18) 0.025(2) 0.024(2) -0.0027(17) -0.0113(16) 0.0029(15)
C1 0.0258(19) 0.021(2) 0.0166(19) -0.0004(15) -0.0009(17) -0.0008(17)
Si2 0.0482(8) 0.0424(9) 0.0242(7) 0.0061(7) 0.0039(6) -0.0138(7)
Cl2 0.0333(5) 0.0305(6) 0.0193(5) 0.0004(4) 0.0041(4) 0.0052(4)
N2 0.033(2) 0.028(2) 0.024(2) -0.0028(16) -0.0117(17) -0.0007(16)
C2 0.026(2) 0.024(2) 0.017(2) 0.0002(17) -0.0012(17) 0.0000(16)
C3 0.034(3) 0.032(3) 0.024(2) 0.007(2) -0.007(2) -0.004(2)
C4 0.038(3) 0.040(3) 0.027(3) 0.012(2) -0.010(2) -0.014(2)
C5 0.033(2) 0.051(3) 0.033(3) 0.010(2) -0.004(2) -0.011(3)
C6 0.030(2) 0.049(3) 0.035(3) 0.003(3) -0.007(2) -0.005(2)
C7 0.031(2) 0.044(3) 0.034(3) 0.004(2) -0.008(2) 0.002(2)
C8 0.030(2) 0.035(3) 0.022(2) 0.005(2) -0.0040(18) 0.0010(19)
C9 0.027(2) 0.028(2) 0.017(2) -0.0003(18) -0.0015(17) 0.0014(17)
C10 0.029(2) 0.034(3) 0.023(2) 0.004(2) -0.0047(18) -0.0096(19)
C11 0.0209(19) 0.022(2) 0.022(2) 0.0003(18) 0.0001(16) 0.0037(15)
C12 0.0237(18) 0.025(2) 0.0125(19) 0.0003(16) 0.0007(15) 0.0008(15)
C13 0.032(2) 0.027(2) 0.022(2) 0.003(2) -0.001(2) -0.0014(17)
C14 0.027(2) 0.032(3) 0.022(2) 0.0008(19) 0.0008(18) -0.0034(18)
C15 0.038(2) 0.042(3) 0.020(2) 0.000(2) 0.002(2) 0.008(2)
C16 0.048(3) 0.050(3) 0.013(2) -0.010(2) -0.002(2) 0.011(3)
C17 0.047(3) 0.031(3) 0.028(3) -0.011(2) -0.008(2) 0.006(2)
C18 0.033(2) 0.035(3) 0.021(2) -0.004(2) -0.0065(19) -0.001(2)
C19 0.025(2) 0.030(2) 0.015(2) 0.0021(18) -0.0024(16) 0.0023(17)
C20 0.025(2) 0.031(2) 0.020(2) 0.0026(19) 0.0010(17) 0.0013(17)
C21 0.087(6) 0.125(8) 0.067(5) 0.067(6) -0.041(5) -0.049(6)
C22 0.075(5) 0.058(5) 0.094(7) 0.034(5) -0.026(5) -0.026(4)
C23 0.079(6) 0.157(11) 0.049(5) 0.016(6) 0.019(5) -0.039(7)
C24 0.047(4) 0.139(9) 0.049(5) 0.014(5) 0.002(3) -0.026(5)
C25 0.147(9) 0.047(5) 0.050(5) 0.012(4) 0.004(5) -0.035(5)
C26 0.056(3) 0.041(3) 0.041(3) 0.006(3) -0.003(3) -0.002(3)
C27 0.0264(19) 0.024(2) 0.019(2) -0.0030(19) -0.0048(18) 0.0014(16)
C28 0.035(3) 0.025(2) 0.026(2) -0.0008(19) -0.0064(19) 0.0074(18)
C29 0.049(3) 0.040(3) 0.025(3) 0.007(2) -0.010(2) 0.005(2)
C30 0.063(4) 0.042(4) 0.042(4) 0.006(3) -0.018(3) 0.024(3)
C31 0.046(3) 0.047(4) 0.047(4) -0.003(3) -0.009(3) 0.023(3)
C32 0.032(2) 0.038(3) 0.030(3) 0.000(2) -0.004(2) 0.008(2)
C33 0.028(2) 0.040(3) 0.016(2) -0.007(2) -0.0039(18) 0.0099(19)
C34 0.034(3) 0.051(3) 0.022(3) 0.002(2) 0.006(2) 0.010(2)
C35 0.037(3) 0.097(6) 0.026(3) 0.009(4) 0.011(2) 0.016(3)
C36 0.045(3) 0.121(7) 0.020(3) -0.013(4) 0.003(3) 0.035(4)
C37 0.060(4) 0.079(5) 0.028(3) -0.030(3) -0.005(3) 0.026(4)
C38 0.048(3) 0.049(4) 0.028(3) -0.015(3) -0.007(2) 0.010(3)
C39 0.024(2) 0.035(3) 0.023(2) -0.005(2) -0.0011(18) 0.0050(18)
C40 0.031(2) 0.054(4) 0.037(3) 0.007(3) -0.003(2) 0.007(2)
C41 0.030(3) 0.075(5) 0.062(5) 0.000(4) -0.012(3) 0.019(3)
C42 0.017(2) 0.084(5) 0.072(5) -0.012(4) 0.002(3) 0.009(2)
C43 0.027(2) 0.076(5) 0.057(4) -0.003(4) 0.009(3) -0.004(3)
C44 0.028(2) 0.055(3) 0.029(3) -0.003(3) 0.005(2) 0.002(2)
C45 0.046(3) 0.022(2) 0.022(2) -0.0026(19) -0.008(2) 0.006(2)
C46 0.048(3) 0.031(3) 0.036(3) 0.002(2) -0.008(2) -0.001(2)
C47 0.075(4) 0.030(3) 0.045(4) 0.007(3) -0.016(3) -0.012(3)
C48 0.094(6) 0.027(3) 0.066(5) -0.008(3) -0.006(4) 0.003(3)
C49 0.086(5) 0.038(4) 0.067(5) -0.022(4) 0.001(4) 0.017(3)
C50 0.048(3) 0.035(3) 0.042(3) -0.010(2) 0.001(2) 0.010(2)
C51 0.034(2) 0.028(2) 0.025(2) -0.001(2) -0.0130(19) -0.0022(19)
C52 0.044(3) 0.027(2) 0.020(2) -0.0073(19) -0.011(2) 0.004(2)
C53 0.033(2) 0.035(3) 0.026(2) 0.000(2) -0.0105(19) 0.002(2)
C54 0.035(3) 0.063(4) 0.043(4) -0.003(3) -0.009(2) -0.004(3)
C55 0.044(3) 0.088(6) 0.053(4) -0.001(4) -0.023(3) 0.003(4)
C56 0.061(4) 0.069(5) 0.042(4) -0.011(3) -0.027(3) 0.024(4)
C57 0.065(4) 0.050(4) 0.035(3) 0.004(3) -0.004(3) 0.017(3)
C58 0.041(3) 0.045(3) 0.029(3) 0.004(2) -0.006(2) 0.001(2)
C59 0.050(3) 0.028(3) 0.046(3) -0.012(2) -0.026(3) 0.007(2)
C60 0.061(4) 0.041(4) 0.079(6) -0.017(4) -0.010(4) -0.007(3)
C61 0.061(5) 0.048(5) 0.151(11) -0.021(6) -0.035(6) -0.009(4)
C62 0.098(7) 0.054(5) 0.118(9) -0.048(6) -0.065(7) 0.012(5)
C63 0.110(7) 0.059(5) 0.070(6) -0.038(5) -0.049(6) 0.019(5)
C64 0.076(5) 0.047(4) 0.049(4) -0.020(3) -0.025(4) 0.015(3)
C65 0.096(7) 0.140(10) 0.055(6) 0.012(6) -0.009(5) -0.020(7)
C66 0.065(5) 0.081(6) 0.049(4) 0.029(4) -0.006(3) -0.005(4)
C67 0.049(4) 0.088(6) 0.064(5) 0.046(5) 0.011(3) 0.010(4)
C68 0.081(6) 0.102(8) 0.072(6) 0.041(6) 0.032(5) 0.029(6)
C69 0.106(7) 0.087(7) 0.049(5) 0.017(5) 0.019(5) 0.021(6)
C70 0.059(4) 0.091(7) 0.055(5) 0.029(5) -0.002(4) 0.010(4)
C71 0.055(4) 0.071(5) 0.065(5) 0.022(4) -0.001(4) 0.014(4)

loop_
_atom_type_symbol
_atom_type_description
_atom_type_scat_dispersion_real
_atom_type_scat_dispersion_imag
_atom_type_scat_source
C C 0.0033 0.0016 'International Tables Vol C Tables 4.2.6.8 and 6.1.1.4'
H H 0.0000 0.0000 'International Tables Vol C Tables 4.2.6.8 and 6.1.1.4'
N N 0.0061 0.0033 'International Tables Vol C Tables 4.2.6.8 and 6.1.1.4'
P P 0.1023 0.0942 'International Tables Vol C Tables 4.2.6.8 and 6.1.1.4'
Cl Cl 0.1484 0.1585 'International Tables Vol C Tables 4.2.6.8 and 6.1.1.4'
Ru Ru -1.2594 0.8363 'International Tables Vol C Tables 4.2.6.8 and 6.1.1.4'
Si Si 0.0817 0.0704 'International Tables Vol C Tables 4.2.6.8 and 6.1.1.4'

loop_
_geom_angle_atom_site_label_1
_geom_angle_atom_site_label_2
_geom_angle_atom_site_label_3
_geom_angle
N1 Ru1 N2 79.24(15)
N1 Ru1 P1 94.70(11)
N2 Ru1 P1 173.82(11)
N1 Ru1 P2 173.29(12)
N2 Ru1 P2 94.22(11)
P1 Ru1 P2 91.88(4)
N1 Ru1 Cl1 82.79(13)
N2 Ru1 Cl1 82.67(13)
P1 Ru1 Cl1 97.84(5)
P2 Ru1 Cl1 95.00(4)
N1 Ru1 Cl2 82.29(13)
N2 Ru1 Cl2 83.68(13)
P1 Ru1 Cl2 94.40(4)
P2 Ru1 Cl2 98.56(4)
Cl1 Ru1 Cl2 161.40(5)
C21 Si1 C4 107.9(3)
C21 Si1 C23 105.4(5)
C4 Si1 C23 109.4(4)
C21 Si1 C22 109.1(5)
C4 Si1 C22 111.2(4)
C23 Si1 C22 113.4(5)
C2 P1 C27 107.0(2)
C2 P1 C33 99.8(2)
C27 P1 C33 99.9(2)
C2 P1 Ru1 111.70(15)
C27 P1 Ru1 110.14(15)
C33 P1 Ru1 126.33(18)
C51 N1 Ru1 111.7(3)
C2 C1 C9 119.6(4)
C2 C1 C11 122.6(4)
C9 C1 C11 117.8(4)
C26 Si2 C14 112.0(3)
C26 Si2 C24 110.5(3)
C14 Si2 C24 109.3(4)
C26 Si2 C25 104.4(4)
C14 Si2 C25 109.2(3)
C24 Si2 C25 111.3(5)
C39 P2 C45 100.0(2)
C39 P2 C12 98.8(2)
C45 P2 C12 108.0(2)
C39 P2 Ru1 126.02(18)
C45 P2 Ru1 106.79(17)
C12 P2 Ru1 115.31(15)
C52 N2 Ru1 111.1(3)
C1 C2 C3 118.7(4)
C1 C2 P1 119.7(3)
C3 C2 P1 121.3(4)
C4 C3 C2 124.3(5)
C3 C4 C10 117.2(5)
C3 C4 Si1 119.0(4)
C10 C4 Si1 123.7(4)
C6 C5 C10 121.8(5)
C5 C6 C7 119.9(5)
C8 C7 C6 120.5(5)
C7 C8 C9 120.6(5)
C10 C9 C8 118.9(4)
C10 C9 C1 120.3(4)
C8 C9 C1 120.8(4)
C9 C10 C5 118.3(5)
C9 C10 C4 119.8(4)
C5 C10 C4 121.8(5)
C12 C11 C19 119.6(4)
C12 C11 C1 122.5(4)
C19 C11 C1 117.8(4)
C11 C12 C13 118.7(4)
C11 C12 P2 119.0(3)
C13 C12 P2 122.3(3)
C14 C13 C12 123.9(5)
C13 C14 C20 117.5(4)
C13 C14 Si2 119.0(4)
C20 C14 Si2 123.5(4)
C16 C15 C20 122.3(5)
C15 C16 C17 119.3(5)
C18 C17 C16 120.9(5)
C17 C18 C19 120.2(5)
C18 C19 C20 118.8(4)
C18 C19 C11 120.9(4)
C20 C19 C11 120.3(4)
C15 C20 C19 118.5(5)
C15 C20 C14 121.9(5)
C19 C20 C14 119.6(4)
C32 C27 C28 116.7(4)
C32 C27 P1 122.3(4)
C28 C27 P1 120.5(3)
C29 C28 C27 121.1(5)
C30 C29 C28 120.3(6)
C29 C30 C31 120.7(5)
C30 C31 C32 119.8(6)
C27 C32 C31 121.5(5)
C34 C33 C38 119.8(5)
C34 C33 P1 122.9(4)
C38 C33 P1 117.3(4)
C33 C34 C35 120.2(6)
C36 C35 C34 120.8(7)
C35 C36 C37 119.5(6)
C36 C37 C38 120.5(7)
C37 C38 C33 119.2(7)
C44 C39 C40 118.3(5)
C44 C39 P2 123.9(4)
C40 C39 P2 117.8(4)
C41 C40 C39 120.6(6)
C42 C41 C40 120.5(6)
C43 C42 C41 119.8(5)
C42 C43 C44 120.3(7)
C39 C44 C43 120.5(6)
C50 C45 C46 117.1(5)
C50 C45 P2 119.0(5)
C46 C45 P2 122.5(4)
C47 C46 C45 122.0(6)
C46 C47 C48 119.6(7)
C49 C48 C47 119.4(6)
C48 C49 C50 120.8(7)
C49 C50 C45 121.1(6)
N1 C51 C53 111.9(4)
N1 C51 C52 108.4(4)
C53 C51 C52 112.0(4)
N2 C52 C59 113.2(4)
N2 C52 C51 108.6(4)
C59 C52 C51 112.3(4)
C58 C53 C54 117.8(5)
C58 C53 C51 120.9(5)
C54 C53 C51 121.3(5)
C53 C54 C55 120.5(7)
C56 C55 C54 120.1(6)
C57 C56 C55 120.3(6)
C56 C57 C58 119.9(7)
C53 C58 C57 121.3(6)
C64 C59 C60 120.0(6)
C64 C59 C52 120.2(6)
C60 C59 C52 119.7(6)
C59 C60 C61 117.8(9)
C62 C61 C60 120.3(10)
C63 C62 C61 120.4(8)
C62 C63 C64 121.4(10)
C59 C64 C63 120.2(9)
C67 C66 C71 117.0(9)
C67 C66 C65 121.1(9)
C71 C66 C65 121.9(9)
C68 C67 C66 122.6(8)
C67 C68 C69 120.9(10)
C68 C69 C70 120.8(11)
C69 C70 C71 119.3(9)
C70 C71 C66 119.3(8)

loop_
_geom_bond_atom_site_label_1
_geom_bond_atom_site_label_2
_geom_bond_distance
Ru1 N1 2.170(4)
Ru1 N2 2.173(4)
Ru1 P1 2.2776(11)
Ru1 P2 2.2900(12)
Ru1 Cl1 2.4181(13)
Ru1 Cl2 2.4325(12)
Si1 C21 1.856(8)
Si1 C4 1.865(6)
Si1 C23 1.883(11)
Si1 C22 1.894(9)
P1 C2 1.841(5)
P1 C27 1.842(5)
P1 C33 1.853(5)
N1 C51 1.507(6)
C1 C2 1.401(6)
C1 C9 1.439(6)
C1 C11 1.505(6)
Si2 C26 1.872(7)
Si2 C14 1.886(5)
Si2 C24 1.894(8)
Si2 C25 1.897(9)
P2 C39 1.837(5)
P2 C45 1.851(5)
P2 C12 1.853(5)
N2 C52 1.499(6)
C2 C3 1.414(7)
C3 C4 1.385(7)
C4 C10 1.450(7)
C5 C6 1.358(8)
C5 C10 1.425(7)
C6 C7 1.412(8)
C7 C8 1.375(7)
C8 C9 1.425(7)
C9 C10 1.422(7)
C11 C12 1.393(6)
C11 C19 1.434(6)
C12 C13 1.411(6)
C13 C14 1.388(7)
C14 C20 1.435(7)
C15 C16 1.362(9)
C15 C20 1.419(7)
C16 C17 1.407(8)
C17 C18 1.389(7)
C18 C19 1.423(7)
C19 C20 1.424(7)
C27 C32 1.394(7)
C27 C28 1.407(7)
C28 C29 1.398(7)
C29 C30 1.356(9)
C30 C31 1.367(10)
C31 C32 1.402(8)
C33 C34 1.375(8)
C33 C38 1.406(8)
C34 C35 1.390(8)
C35 C36 1.380(12)
C36 C37 1.386(12)
C37 C38 1.399(8)
C39 C44 1.381(8)
C39 C40 1.416(8)
C40 C41 1.385(8)
C41 C42 1.381(11)
C42 C43 1.376(11)
C43 C44 1.412(7)
C45 C50 1.392(8)
C45 C46 1.394(8)
C46 C47 1.383(8)
C47 C48 1.391(11)
C48 C49 1.370(12)
C49 C50 1.388(9)
C51 C53 1.511(7)
C51 C52 1.534(7)
C52 C59 1.522(7)
C53 C58 1.381(8)
C53 C54 1.391(8)
C54 C55 1.400(9)
C55 C56 1.363(12)
C56 C57 1.360(11)
C57 C58 1.396(8)
C59 C64 1.376(10)
C59 C60 1.396(11)
C60 C61 1.418(11)
C61 C62 1.398(16)
C62 C63 1.312(16)
C63 C64 1.399(10)
C65 C66 1.466(14)
C66 C67 1.410(13)
C66 C71 1.417(11)
C67 C68 1.314(15)
C68 C69 1.366(15)
C69 C70 1.376(13)
C70 C71 1.407(13)
